data_2003792
loop_
_publ_author_name
'Manojlovic-Muir, Lj.'
'Muir, K. W.'
'Rennie, M.-A.'

_publ_section_title
;
 <i>trans</i>,<i>trans</i>-[Ni~2~(CN)~4~(Me~2~PCH~2~PMe~2~)~2~]
;
_journal_issue 8
_journal_name_full 'Acta Crystallographica Section C'
_journal_page_first 1533
_journal_page_last 1535
_journal_paper_doi 10.1107/S0108270194014733
_journal_volume 51
_journal_year 1995
_chemical_compound_source 'Recrystallized from a CH~2~Cl~2~/acetone'
_chemical_formula_sum 'C14 H28 N4 Ni2 P4'
_chemical_formula_weight 493.68
_space_group_IT_number 14
_symmetry_cell_setting monoclinic
_symmetry_space_group_name_Hall '-P 2yn'
_symmetry_space_group_name_H-M 'P 1 21/n 1'
_atom_type_scat_source IntTabIV
_cell_angle_alpha 90
_cell_angle_beta 90.271(15)
_cell_angle_gamma 90
_cell_formula_units_Z 2
_cell_length_a 9.148(2)
_cell_length_b 11.461(2)
_cell_length_c 10.220(2)
_cell_measurement_reflns_used 23
_cell_measurement_temperature 296
_cell_measurement_theta_max 17
_cell_measurement_theta_min 12
_cell_volume 1071.5(4)
_diffrn_measurement_device 'Enraf-Nonius CAD-4'
_diffrn_measurement_method \q/2\q
_diffrn_radiation_type MoK\a
_diffrn_radiation_wavelength 0.71069
_diffrn_reflns_av_R_equivalents 0.048
_diffrn_reflns_limit_h_max 12
_diffrn_reflns_limit_h_min 0
_diffrn_reflns_limit_k_max 16
_diffrn_reflns_limit_k_min -16
_diffrn_reflns_limit_l_max 14
_diffrn_reflns_limit_l_min -14
_diffrn_reflns_number 6433
_diffrn_reflns_theta_max 30
_diffrn_standards_decay_% 2.9
_diffrn_standards_interval_time 120
_diffrn_standards_number 2
_exptl_absorpt_coefficient_mu 2.066
_exptl_absorpt_correction_T_max 0.35
_exptl_absorpt_correction_T_min 0.24
_exptl_absorpt_correction_type 'empirical, (DIFABS; Walker & Stuart, 1983)'
_exptl_crystal_colour Orange-red
_exptl_crystal_density_diffrn 1.530
_exptl_crystal_description Prism
_exptl_crystal_size_max 0.80
_exptl_crystal_size_mid 0.48
_exptl_crystal_size_min 0.48
_refine_diff_density_max 0.49
_refine_diff_density_min -0.43
_refine_ls_extinction_method none
_refine_ls_goodness_of_fit_obs 1.79
_refine_ls_hydrogen_treatment refxyz,refU
_refine_ls_number_parameters 165
_refine_ls_number_reflns 2166
_refine_ls_R_factor_obs 0.029
_refine_ls_shift/esd_max 0.095
_refine_ls_structure_factor_coef F
_refine_ls_weighting_details 'w = 1/\s^2^(|F~o~|)'
_refine_ls_weighting_scheme calc
_refine_ls_wR_factor_obs 0.033
_reflns_number_observed 2166
_reflns_number_total 3124
_reflns_observed_criterion I>=3\s(I)
_cod_data_source_file hu1128.cif
_cod_data_source_block hu1128a
_cod_depositor_comments
;
The following automatic conversions were performed:

'_refine_ls_weighting_scheme' value 'w = 1/\s^2^(|F~o~|)' was changed
to 'calc'. New tag '_refine_ls_weighting_details' was created. The
value of the new tag was set to 'w = 1/\s^2^(|F~o~|)'.

Automatic conversion script
Id: cif_fix_values 3143 2015-03-26 13:38:13Z robertas 
;
_cod_original_sg_symbol_H-M 'P 21/n'
_cod_database_code 2003792

loop_
_symmetry_equiv_pos_as_xyz
x,y,z
1/2+x,1/2-y,1/2+z
-x,-y,-z
1/2-x,1/2+y,1/2-z

loop_
_atom_site_label
_atom_site_fract_x
_atom_site_fract_y
_atom_site_fract_z
_atom_site_U_iso_or_equiv
Ni 0.16989(3) 0.00730(2) 0.03877(3) 0.0234(1)
P(1) 0.09649(7) 0.08798(5) 0.22127(6) 0.0243(2)
P(2) 0.23627(7) -0.07689(5) -0.14487(6) 0.0232(2)
N(1) 0.3709(3) 0.2106(2) -0.0081(3) 0.0468(8)
N(2) 0.0258(3) -0.2143(2) 0.1149(3) 0.0497(9)
C(1) 0.2938(3) 0.1338(2) 0.0077(2) 0.0318(8)
C(2) 0.0698(3) -0.1313(2) 0.0854(2) 0.0286(7)
C(3) -0.0926(3) 0.0564(2) 0.2671(2) 0.0275(7)
C(4) 0.1952(4) 0.0359(3) 0.3640(3) 0.0430(10)
C(5) 0.1115(4) 0.2448(2) 0.2310(3) 0.0382(9)
C(6) 0.3955(3) -0.0233(3) -0.2304(3) 0.0371(9)
C(7) 0.2725(3) -0.2321(2) -0.1398(3) 0.0351(9)
H(1) -.120(3) .100(3) .343(3) .043(8)
H(2) -.097(4) -.016(3) .296(3) .05(1)
H(3) .158(4) .073(3) .443(3) .051(9)
H(4) .283(4) .052(3) .364(3) .06(1)
H(5) .184(4) -.040(3) .373(3) .046(9)
H(6) .063(3) .270(3) .299(3) .044(9)
H(7) .211(4) .257(3) .235(3) .05(1)
H(8) .074(4) .275(3) .146(3) .046(9)
H(9) .367(4) -.244(3) -.086(3) .05(1)
H(10) .197(3) -.273(2) -.093(3) .032(7)
H(11) .273(3) -.255(2) -.227(3) .05(1)
H(12) .407(3) -.068(3) -.304(3) .039(8)
H(13) .379(4) .054(3) -.255(3) .06(1)
H(14) .470(5) -.028(3) -.175(4) .08(1)

loop_
_geom_angle_atom_site_label_1
_geom_angle_atom_site_label_2
_geom_angle_atom_site_label_3
_geom_angle
_geom_angle_publ_flag
P(1) Ni P(2) 178.00(10) yes
P(1) Ni C(2) 89.40(10) yes
P(2) Ni C(2) 89.00(10) yes
Ni P(1) C(3) 115.40(10) yes
Ni P(1) C(5) 116.3(2) yes
C(3) P(1) C(5) 104.7(2) yes
Ni P(2) C(3') 109.10(10) yes
Ni P(2) C(7) 117.30(10) yes
C(3') P(2) C(7) 106.1(2) yes
Ni C(1) N(1) 178.2(3) yes
P(1) C(3) P(2') 118.6(2) yes
P(1) Ni C(1) 90.30(10) yes
P(2) Ni C(1) 91.40(10) yes
C(1) Ni C(2) 170.8(2) yes
Ni P(1) C(4) 113.1(2) yes
C(3) P(1) C(4) 101.4(2) yes
C(4) P(1) C(5) 104.2(2) yes
Ni P(2) C(6) 119.3(2) yes
C(3') P(2) C(6) 101.8(2) yes
C(6) P(2) C(7) 101.5(2) yes
Ni C(2) N(2) 173.1(3) yes

loop_
_geom_bond_atom_site_label_1
_geom_bond_atom_site_label_2
_geom_bond_distance
_geom_bond_publ_flag
Ni P(1) 2.1900(10) yes
Ni C(1) 1.869(3) yes
P(1) C(3) 1.830(3) yes
P(1) C(5) 1.806(3) yes
P(2) C(6) 1.810(3) yes
N(1) C(1) 1.140(4) yes
Ni P(2) 2.1980(10) yes
Ni C(2) 1.896(3) yes
P(1) C(4) 1.813(4) yes
P(2) C(3') 1.824(3) yes
P(2) C(7) 1.810(3) yes
N(2) C(2) 1.076(4) yes
C(3) H(1) .95(3) no
C(4) H(3) .97(4) no
C(4) H(5) .88(4) no
C(5) H(7) .93(4) no
C(6) H(12) .92(4) no
C(6) H(14) .88(5) no
C(7) H(10) .97(3) no
C(3) H(2) .88(4) no
C(4) H(4) .82(4) no
C(5) H(6) .87(4) no
C(5) H(8) 1.00(3) no
C(6) H(13) .94(4) no
C(7) H(9) 1.03(4) no
C(7) H(11) .93(3) no
